data_4508459
loop_
_publ_author_name
'Sen, Rupam'
'Mal, Dasarath'
'Brand\~ao, Paula'
'Ferreira, Rute A. S.'
'Lin, Zhi'

_publ_section_title
;
 Cadmium--Furandicarboxylate Coordination Polymers Prepared with Different
 Types of Pyridyl Linkers: Synthesis, Divergent Dimensionalities, and
 Luminescence Study
;
_journal_issue 12
_journal_name_full 'Crystal Growth &amp; Design'
_journal_page_first 5272
_journal_paper_doi 10.1021/cg401036e
_journal_volume 13
_journal_year 2013
_chemical_formula_sum 'C14 H16 Cd2 N O15'
_chemical_formula_weight 663.08
_chemical_name_systematic
; 
 ? 
;
_space_group_IT_number 14
_symmetry_cell_setting monoclinic
_symmetry_space_group_name_Hall '-P 2yn'
_symmetry_space_group_name_H-M 'P 1 21/n 1'
_atom_sites_solution_hydrogens geom
_atom_sites_solution_primary direct
_atom_sites_solution_secondary difmap
_audit_creation_method SHELXL-97
_cell_angle_alpha 90.00
_cell_angle_beta 103.2360(10)
_cell_angle_gamma 90.00
_cell_formula_units_Z 4
_cell_length_a 9.9478(3)
_cell_length_b 10.9061(3)
_cell_length_c 18.6373(6)
_cell_measurement_temperature 180(2)
_cell_volume 1968.28(10)
_computing_cell_refinement 'Bruker Smart'
_computing_data_collection 'Bruker Smart'
_computing_data_reduction 'Bruker Saint'
_computing_molecular_graphics 'Platon (Spek, 2008)'
_computing_publication_material 'SHELXL-97 (Sheldrick, 1997)'
_computing_structure_refinement 'SHELXL-97 (Sheldrick, 1997)'
_computing_structure_solution 'SHELXS-97 (Sheldrick, 1990)'
_diffrn_ambient_temperature 180(2)
_diffrn_measured_fraction_theta_full 0.992
_diffrn_measured_fraction_theta_max 0.992
_diffrn_measurement_device_type CCD
_diffrn_measurement_method 'omega and phi scans'
_diffrn_radiation_monochromator graphite
_diffrn_radiation_source 'fine-focus sealed tube'
_diffrn_radiation_type MoK\a
_diffrn_radiation_wavelength 0.71073
_diffrn_reflns_av_R_equivalents 0.0410
_diffrn_reflns_av_sigmaI/netI 0.0340
_diffrn_reflns_limit_h_max 13
_diffrn_reflns_limit_h_min -15
_diffrn_reflns_limit_k_max 16
_diffrn_reflns_limit_k_min -12
_diffrn_reflns_limit_l_max 28
_diffrn_reflns_limit_l_min -28
_diffrn_reflns_number 40911
_diffrn_reflns_theta_full 33.24
_diffrn_reflns_theta_max 33.24
_diffrn_reflns_theta_min 2.25
_diffrn_standards_interval_count 0.5
_diffrn_standards_interval_time 30
_exptl_absorpt_coefficient_mu 2.243
_exptl_absorpt_correction_T_max 0.9779
_exptl_absorpt_correction_T_min 0.4673
_exptl_absorpt_correction_type multi-scan
_exptl_crystal_colour colourless
_exptl_crystal_density_diffrn 2.238
_exptl_crystal_density_method 'not measured'
_exptl_crystal_description plate
_exptl_crystal_F_000 1292
_exptl_crystal_size_max 0.40
_exptl_crystal_size_mid 0.06
_exptl_crystal_size_min 0.01
_refine_diff_density_max 0.846
_refine_diff_density_min -0.474
_refine_diff_density_rms 0.122
_refine_ls_extinction_method none
_refine_ls_goodness_of_fit_ref 1.028
_refine_ls_hydrogen_treatment mixed
_refine_ls_matrix_type full
_refine_ls_number_parameters 330
_refine_ls_number_reflns 7489
_refine_ls_number_restraints 8
_refine_ls_restrained_S_all 1.028
_refine_ls_R_factor_all 0.0342
_refine_ls_R_factor_gt 0.0243
_refine_ls_shift/su_max 0.002
_refine_ls_shift/su_mean 0.000
_refine_ls_structure_factor_coef Fsqd
_refine_ls_weighting_details 'w=1/[\s^2^(Fo^2^)+(0.0206P)^2^+0.5126P] where P=(Fo^2^+2Fc^2^)/3'
_refine_ls_weighting_scheme calc
_refine_ls_wR_factor_gt 0.0486
_refine_ls_wR_factor_ref 0.0522
_reflns_number_gt 6260
_reflns_number_total 7489
_reflns_threshold_expression >2sigma(I)
_cod_data_source_file cg401036e_si_002.cif
_cod_data_source_block compound2_943518
_cod_depositor_comments
;
The following automatic conversions were performed:

'_symmetry_cell_setting' value 'Monoclinic' changed to 'monoclinic'
according to /home/saulius/struct/CIF-dictionaries/cif_core.dic
dictionary named 'cif_core.dic' version 2.4.2 from 2011-04-26.

Automatic conversion script
Id: cif_fix_values 1891 2012-01-12 08:04:46Z andrius 

The following automatic conversions were performed:

'_refine_ls_weighting_scheme' value 'calc
w=1/[\s^2^(Fo^2^)+(0.0206P)^2^+0.5126P] where P=(Fo^2^+2Fc^2^)/3' was
changed to 'calc'. New tag '_refine_ls_weighting_details' was
created. The value of the new tag was set to
'w=1/[\s^2^(Fo^2^)+(0.0206P)^2^+0.5126P] where P=(Fo^2^+2Fc^2^)/3'.

Automatic conversion script
Id: cif_fix_values 3143 2015-03-26 13:38:13Z robertas 
;
_cod_original_sg_symbol_H-M P21/n
_cod_database_code 4508459

loop_
_symmetry_equiv_pos_as_xyz
'x, y, z'
'-x+1/2, y+1/2, -z+1/2'
'-x, -y, -z'
'x-1/2, -y-1/2, z-1/2'

loop_
_atom_site_label
_atom_site_type_symbol
_atom_site_fract_x
_atom_site_fract_y
_atom_site_fract_z
_atom_site_U_iso_or_equiv
_atom_site_adp_type
_atom_site_occupancy
_atom_site_calc_flag
_atom_site_refinement_flags
_atom_site_disorder_assembly
_atom_site_disorder_group
Cd1 Cd 0.126220(12) 0.291028(11) 0.164196(7) 0.01136(3) Uani 1 d . . .
O1 O 0.08789(14) 0.11063(12) 0.10459(7) 0.0166(3) Uani 1 d D . .
H1A H 0.1572(19) 0.071(2) 0.1023(17) 0.055(9) Uiso 1 d D . .
H1B H 0.034(2) 0.102(2) 0.0641(8) 0.032(7) Uiso 1 d D . .
O2 O 0.19742(15) 0.16348(13) 0.26114(7) 0.0203(3) Uani 1 d D . .
H2A H 0.192(2) 0.0886(9) 0.2639(13) 0.027(7) Uiso 1 d D . .
H2B H 0.212(3) 0.194(2) 0.3022(7) 0.033(7) Uiso 1 d D . .
O3 O 0.38830(14) 0.27284(12) 0.14593(8) 0.0219(3) Uani 1 d . . .
O4 O 0.30911(12) 0.41330(12) 0.21232(8) 0.0186(3) Uani 1 d . . .
C5 C 0.40667(18) 0.35878(16) 0.19192(10) 0.0153(3) Uani 1 d . . .
C6 C 0.54827(17) 0.40116(16) 0.22524(10) 0.0134(3) Uani 1 d . . .
O7 O 0.65111(12) 0.34656(12) 0.19976(7) 0.0136(2) Uani 1 d . . .
C8 C 0.77098(17) 0.40200(16) 0.23463(9) 0.0130(3) Uani 1 d . . .
C9 C 0.74571(17) 0.48906(17) 0.28216(10) 0.0144(3) Uani 1 d . . .
H9 H 0.8117 0.5402 0.3132 0.017 Uiso 1 calc R . .
C10 C 0.60085(17) 0.48806(17) 0.27611(10) 0.0156(3) Uani 1 d . . .
H10 H 0.5506 0.5383 0.3024 0.019 Uiso 1 calc R . .
C11 C 0.89570(17) 0.36091(16) 0.21130(9) 0.0126(3) Uani 1 d . . .
O12 O 0.88433(12) 0.27687(12) 0.16391(7) 0.0156(3) Uani 1 d . . .
O13 O 1.00898(12) 0.41433(12) 0.23750(7) 0.0170(3) Uani 1 d . . .
N14 N 0.04539(16) 0.41797(14) 0.05807(8) 0.0159(3) Uani 1 d . . .
C15 C -0.08922(19) 0.43432(17) 0.02745(10) 0.0174(4) Uani 1 d . . .
H15 H -0.1556 0.3890 0.0459 0.021 Uiso 1 calc R . .
C16 C 0.13432(19) 0.48460(18) 0.03042(10) 0.0179(4) Uani 1 d . . .
H16 H 0.2305 0.4763 0.0508 0.021 Uiso 1 calc R . .
Cd2 Cd 0.368680(12) 0.896221(12) 0.034112(7) 0.01245(3) Uani 1 d . . .
O17 O 0.37103(14) 1.02081(13) 0.13357(7) 0.0179(3) Uani 1 d D . .
H17A H 0.405(3) 0.992(2) 0.1744(8) 0.038(7) Uiso 1 d D . .
H17B H 0.395(3) 1.0930(11) 0.1338(15) 0.039(8) Uiso 1 d D . .
O18 O 0.35541(16) 0.80178(17) -0.07481(9) 0.0333(4) Uani 1 d D . .
H18A H 0.4220(19) 0.773(2) -0.0872(15) 0.043(8) Uiso 1 d D . .
H18B H 0.2826(18) 0.778(2) -0.1024(13) 0.042(8) Uiso 1 d D . .
O19 O 0.24637(12) 0.76348(12) 0.10243(7) 0.0166(3) Uani 1 d . . .
O20 O 0.12650(12) 0.88508(12) 0.01658(7) 0.0156(3) Uani 1 d . . .
C21 C 0.13364(17) 0.80934(16) 0.06868(9) 0.0124(3) Uani 1 d . . .
C22 C 0.00688(16) 0.77298(16) 0.09161(9) 0.0119(3) Uani 1 d . . .
O23 O -0.11289(12) 0.83099(11) 0.05820(7) 0.0129(2) Uani 1 d . . .
C24 C -0.21356(17) 0.78020(16) 0.08714(10) 0.0137(3) Uani 1 d . . .
C25 C -0.16138(17) 0.69213(17) 0.13717(10) 0.0159(3) Uani 1 d . . .
H25 H -0.2110 0.6436 0.1647 0.019 Uiso 1 calc R . .
C26 C -0.01786(17) 0.68715(16) 0.14008(10) 0.0149(3) Uani 1 d . . .
H26 H 0.0480 0.6344 0.1699 0.018 Uiso 1 calc R . .
C27 C -0.35508(17) 0.82965(17) 0.06368(10) 0.0149(3) Uani 1 d . . .
O28 O -0.44654(13) 0.77910(14) 0.08979(8) 0.0246(3) Uani 1 d . . .
O29 O -0.37990(14) 0.91790(13) 0.02001(8) 0.0235(3) Uani 1 d . . .
O100 O 0.4625(6) 0.5329(5) 0.0758(3) 0.0438(12) Uani 0.50 d P A 1
O101 O 0.5060(8) 0.5009(9) 0.0496(5) 0.133(4) Uani 0.50 d P B 2

loop_
_atom_site_aniso_label
_atom_site_aniso_U_11
_atom_site_aniso_U_22
_atom_site_aniso_U_33
_atom_site_aniso_U_23
_atom_site_aniso_U_13
_atom_site_aniso_U_12
Cd1 0.00848(5) 0.01237(6) 0.01321(6) -0.00003(4) 0.00246(4) -0.00003(4)
O1 0.0142(6) 0.0170(7) 0.0176(6) -0.0042(5) 0.0018(5) 0.0015(5)
O2 0.0283(7) 0.0151(7) 0.0145(6) 0.0003(5) -0.0017(5) -0.0024(6)
O3 0.0209(7) 0.0169(7) 0.0249(7) -0.0055(6) -0.0012(5) -0.0030(5)
O4 0.0090(5) 0.0180(7) 0.0290(7) -0.0003(6) 0.0043(5) -0.0003(5)
C5 0.0117(7) 0.0133(8) 0.0201(8) 0.0027(7) 0.0020(6) -0.0012(6)
C6 0.0091(7) 0.0140(8) 0.0177(8) -0.0012(6) 0.0042(6) 0.0016(6)
O7 0.0095(5) 0.0154(6) 0.0161(6) -0.0045(5) 0.0036(4) -0.0002(5)
C8 0.0102(7) 0.0151(8) 0.0141(8) -0.0001(6) 0.0033(6) -0.0014(6)
C9 0.0105(7) 0.0170(9) 0.0153(8) -0.0029(7) 0.0021(6) -0.0011(6)
C10 0.0108(7) 0.0173(9) 0.0193(8) -0.0039(7) 0.0051(6) -0.0001(7)
C11 0.0101(7) 0.0147(8) 0.0134(7) 0.0016(6) 0.0033(6) 0.0011(6)
O12 0.0116(5) 0.0182(6) 0.0175(6) -0.0034(5) 0.0047(5) 0.0012(5)
O13 0.0103(5) 0.0227(7) 0.0186(6) -0.0030(5) 0.0046(5) -0.0009(5)
N14 0.0168(7) 0.0166(7) 0.0134(7) 0.0006(6) 0.0014(5) 0.0011(6)
C15 0.0163(8) 0.0184(9) 0.0171(8) 0.0014(7) 0.0032(6) -0.0016(7)
C16 0.0153(8) 0.0213(9) 0.0161(8) 0.0020(7) 0.0016(6) 0.0012(7)
Cd2 0.00825(5) 0.01566(7) 0.01381(6) -0.00082(5) 0.00331(4) -0.00072(4)
O17 0.0220(7) 0.0153(7) 0.0150(6) -0.0002(5) 0.0010(5) 0.0010(6)
O18 0.0163(7) 0.0573(11) 0.0260(8) -0.0237(8) 0.0038(6) -0.0038(7)
O19 0.0085(5) 0.0219(7) 0.0191(6) 0.0034(5) 0.0022(5) 0.0007(5)
O20 0.0113(5) 0.0194(7) 0.0160(6) 0.0031(5) 0.0032(5) -0.0010(5)
C21 0.0105(7) 0.0140(8) 0.0130(7) -0.0028(6) 0.0031(6) -0.0002(6)
C22 0.0074(7) 0.0138(8) 0.0140(7) -0.0004(6) 0.0014(6) 0.0006(6)
O23 0.0081(5) 0.0158(6) 0.0155(6) 0.0049(5) 0.0039(4) 0.0009(5)
C24 0.0092(7) 0.0159(8) 0.0164(8) 0.0016(6) 0.0039(6) -0.0012(6)
C25 0.0108(7) 0.0179(9) 0.0192(8) 0.0041(7) 0.0040(6) 0.0003(7)
C26 0.0111(7) 0.0155(8) 0.0175(8) 0.0030(7) 0.0025(6) 0.0023(6)
C27 0.0110(7) 0.0159(8) 0.0168(8) -0.0016(7) 0.0011(6) 0.0011(6)
O28 0.0100(6) 0.0339(8) 0.0313(8) 0.0095(6) 0.0074(5) 0.0016(6)
O29 0.0148(6) 0.0207(7) 0.0327(8) 0.0080(6) 0.0007(6) 0.0022(5)
O100 0.047(3) 0.034(2) 0.049(3) 0.0012(19) 0.010(2) -0.016(2)
O101 0.080(6) 0.159(9) 0.140(9) 0.098(7) -0.015(5) -0.039(6)

loop_
_atom_type_symbol
_atom_type_description
_atom_type_scat_dispersion_real
_atom_type_scat_dispersion_imag
_atom_type_scat_source
C C 0.0033 0.0016 'International Tables Vol C Tables 4.2.6.8 and 6.1.1.4'
H H 0.0000 0.0000 'International Tables Vol C Tables 4.2.6.8 and 6.1.1.4'
N N 0.0061 0.0033 'International Tables Vol C Tables 4.2.6.8 and 6.1.1.4'
O O 0.0106 0.0060 'International Tables Vol C Tables 4.2.6.8 and 6.1.1.4'
Cd Cd -0.8075 1.2024 'International Tables Vol C Tables 4.2.6.8 and 6.1.1.4'

loop_
_geom_angle_atom_site_label_1
_geom_angle_atom_site_label_2
_geom_angle_atom_site_label_3
_geom_angle
_geom_angle_site_symmetry_1
_geom_angle_site_symmetry_3
O1 Cd1 O2 80.98(5) . .
O1 Cd1 O4 137.70(5) . .
O2 Cd1 O4 88.26(5) . .
O1 Cd1 N14 96.36(5) . .
O2 Cd1 N14 177.24(5) . .
O4 Cd1 N14 94.23(5) . .
O1 Cd1 O13 136.19(5) . 1_455
O2 Cd1 O13 89.66(5) . 1_455
O4 Cd1 O13 84.02(5) . 1_455
N14 Cd1 O13 91.79(5) . 1_455
O1 Cd1 O12 83.49(5) . 1_455
O2 Cd1 O12 95.29(5) . 1_455
O4 Cd1 O12 138.46(4) . 1_455
N14 Cd1 O12 83.63(5) . 1_455
O13 Cd1 O12 54.71(4) 1_455 1_455
O1 Cd1 C11 109.96(5) . 1_455
O2 Cd1 C11 92.69(5) . 1_455
O4 Cd1 C11 111.32(5) . 1_455
N14 Cd1 C11 87.51(5) . 1_455
O13 Cd1 C11 27.39(5) 1_455 1_455
O12 Cd1 C11 27.32(5) 1_455 1_455
Cd1 O1 H1A 116(2) . .
Cd1 O1 H1B 123.4(17) . .
H1A O1 H1B 106(3) . .
Cd1 O2 H2A 130.4(17) . .
Cd1 O2 H2B 117.3(17) . .
H2A O2 H2B 110(2) . .
C5 O4 Cd1 101.85(11) . .
O3 C5 O4 123.58(17) . .
O3 C5 C6 119.76(16) . .
O4 C5 C6 116.66(16) . .
C10 C6 O7 110.43(14) . .
C10 C6 C5 133.60(16) . .
O7 C6 C5 115.93(15) . .
C6 O7 C8 106.58(13) . .
C9 C8 O7 110.39(14) . .
C9 C8 C11 134.19(16) . .
O7 C8 C11 115.34(15) . .
C8 C9 C10 106.17(15) . .
C8 C9 H9 126.9 . .
C10 C9 H9 126.9 . .
C6 C10 C9 106.42(15) . .
C6 C10 H10 126.8 . .
C9 C10 H10 126.8 . .
O12 C11 O13 122.37(16) . .
O12 C11 C8 118.76(15) . .
O13 C11 C8 118.82(16) . .
O12 C11 Cd1 61.39(9) . 1_655
O13 C11 Cd1 60.98(9) . 1_655
C8 C11 Cd1 177.95(12) . 1_655
C11 O12 Cd1 91.29(10) . 1_655
C11 O13 Cd1 91.62(10) . 1_655
C16 N14 C15 116.63(15) . .
C16 N14 Cd1 120.38(12) . .
C15 N14 Cd1 122.76(12) . .
N14 C15 C16 121.93(17) . 3_565
N14 C15 H15 119.0 . .
C16 C15 H15 119.0 3_565 .
N14 C16 C15 121.44(16) . 3_565
N14 C16 H16 119.3 . .
C15 C16 H16 119.3 3_565 .
O18 Cd2 O29 90.38(6) . 3_575
O18 Cd2 O28 91.65(6) . 1_655
O29 Cd2 O28 125.66(5) 3_575 1_655
O18 Cd2 O17 170.54(6) . .
O29 Cd2 O17 80.69(5) 3_575 .
O28 Cd2 O17 96.08(5) 1_655 .
O18 Cd2 O20 90.25(5) . .
O29 Cd2 O20 97.85(5) 3_575 .
O28 Cd2 O20 136.42(5) 1_655 .
O17 Cd2 O20 87.91(5) . .
O18 Cd2 O19 105.46(6) . .
O29 Cd2 O19 147.47(5) 3_575 .
O28 Cd2 O19 82.89(5) 1_655 .
O17 Cd2 O19 80.98(5) . .
O20 Cd2 O19 54.83(4) . .
O18 Cd2 O29 78.97(5) . 1_655
O29 Cd2 O29 74.15(5) 3_575 1_655
O28 Cd2 O29 53.16(5) 1_655 1_655
O17 Cd2 O29 101.36(5) . 1_655
O20 Cd2 O29 166.38(4) . 1_655
O19 Cd2 O29 136.05(4) . 1_655
O18 Cd2 C21 100.20(5) . .
O29 Cd2 C21 122.97(5) 3_575 .
O28 Cd2 C21 110.00(5) 1_655 .
O17 Cd2 C21 82.29(5) . .
O20 Cd2 C21 27.52(5) . .
O19 Cd2 C21 27.38(4) . .
O29 Cd2 C21 162.86(5) 1_655 .
Cd2 O17 H17A 116.5(18) . .
Cd2 O17 H17B 121.3(19) . .
H17A O17 H17B 108(2) . .
Cd2 O18 H18A 123(2) . .
Cd2 O18 H18B 124(2) . .
H18A O18 H18B 111(3) . .
C21 O19 Cd2 89.84(10) . .
C21 O20 Cd2 92.94(10) . .
O19 C21 O20 122.07(16) . .
O19 C21 C22 118.16(15) . .
O20 C21 C22 119.77(15) . .
O19 C21 Cd2 62.78(9) . .
O20 C21 Cd2 59.54(9) . .
C22 C21 Cd2 174.58(12) . .
C26 C22 O23 110.45(14) . .
C26 C22 C21 132.31(15) . .
O23 C22 C21 117.22(15) . .
C24 O23 C22 105.97(13) . .
C25 C24 O23 111.14(14) . .
C25 C24 C27 130.60(16) . .
O23 C24 C27 118.20(15) . .
C24 C25 C26 106.08(16) . .
C24 C25 H25 127.0 . .
C26 C25 H25 127.0 . .
C22 C26 C25 106.37(15) . .
C22 C26 H26 126.8 . .
C25 C26 H26 126.8 . .
O29 C27 O28 122.66(16) . .
O29 C27 C24 120.49(16) . .
O28 C27 C24 116.86(16) . .
C27 O28 Cd2 99.08(11) . 1_455
C27 O29 Cd2 162.26(12) . 3_575
C27 O29 Cd2 85.11(11) . 1_455
Cd2 O29 Cd2 105.84(5) 3_575 1_455

loop_
_geom_bond_atom_site_label_1
_geom_bond_atom_site_label_2
_geom_bond_distance
_geom_bond_site_symmetry_2
Cd1 O1 2.2487(13) .
Cd1 O2 2.2617(14) .
Cd1 O4 2.2683(12) .
Cd1 N14 2.3973(15) .
Cd1 O13 2.4009(13) 1_455
Cd1 O12 2.4100(12) 1_455
Cd1 C11 2.7445(17) 1_455
O1 H1A 0.825(10) .
O1 H1B 0.827(9) .
O2 H2A 0.821(9) .
O2 H2B 0.816(10) .
O3 C5 1.255(2) .
O4 C5 1.268(2) .
C5 C6 1.477(2) .
C6 C10 1.358(2) .
C6 O7 1.360(2) .
O7 C8 1.362(2) .
C8 C9 1.361(2) .
C8 C11 1.475(2) .
C9 C10 1.419(2) .
C9 H9 0.9500 .
C10 H10 0.9500 .
C11 O12 1.260(2) .
C11 O13 1.263(2) .
C11 Cd1 2.7444(17) 1_655
O12 Cd1 2.4100(12) 1_655
O13 Cd1 2.4009(13) 1_655
N14 C16 1.336(2) .
N14 C15 1.342(2) .
C15 C16 1.387(3) 3_565
C15 H15 0.9500 .
C16 C15 1.387(3) 3_565
C16 H16 0.9500 .
Cd2 O18 2.2530(15) .
Cd2 O29 2.2784(14) 3_575
Cd2 O28 2.2834(13) 1_655
Cd2 O17 2.2941(14) .
Cd2 O20 2.3591(12) .
Cd2 O19 2.4304(13) .
Cd2 O29 2.5848(14) 1_655
Cd2 C21 2.7331(17) .
O17 H17A 0.822(10) .
O17 H17B 0.823(10) .
O18 H18A 0.812(10) .
O18 H18B 0.827(10) .
O19 C21 1.257(2) .
O20 C21 1.264(2) .
C21 C22 1.475(2) .
C22 C26 1.362(2) .
C22 O23 1.3666(19) .
O23 C24 1.359(2) .
C24 C25 1.356(2) .
C24 C27 1.477(2) .
C25 C26 1.417(2) .
C25 H25 0.9500 .
C26 H26 0.9500 .
C27 O29 1.248(2) .
C27 O28 1.254(2) .
O28 Cd2 2.2834(13) 1_455
O29 Cd2 2.2784(14) 3_575
O29 Cd2 2.5848(14) 1_455
